data_2214521
loop_
_publ_author_name
'Kim, Young-Inn'
'Lee, You-Soon'
'Seo, Hoe-Joo'
'Kang, Sung Kwon'

_publ_section_title
;
 Diacetato(ethylenediamine)zinc(II)
;
_journal_coeditor_code BM3031
_journal_issue 8
_journal_name_full 'Acta Crystallographica Section E'
_journal_page_first m2239
_journal_page_last m2240
_journal_paper_doi 10.1107/S1600536807036616
_journal_volume 63
_journal_year 2007
_chemical_formula_iupac '[Zn (C2 H3 O2)2 (C2 H8 N2)]'
_chemical_formula_moiety 'C6 H14 N2 O4 Zn'
_chemical_formula_sum 'C6 H14 N2 O4 Zn'
_chemical_formula_weight 243.56
_chemical_name_systematic
;
Diacetato(ethylenediamine)zinc(II)
;
_space_group_IT_number 60
_symmetry_cell_setting orthorhombic
_symmetry_space_group_name_Hall '-P 2n 2ab'
_symmetry_space_group_name_H-M 'P b c n'
_audit_creation_method 'WinGX routine CIF_UPDATE'
_cell_angle_alpha 90
_cell_angle_beta 90
_cell_angle_gamma 90
_cell_formula_units_Z 4
_cell_length_a 12.1335(4)
_cell_length_b 7.7866(2)
_cell_length_c 10.4078(3)
_cell_measurement_reflns_used 1923
_cell_measurement_temperature 295(2)
_cell_measurement_theta_max 26.87
_cell_measurement_theta_min 3.11
_cell_volume 983.32(5)
_computing_cell_refinement 'SAINT (Bruker, 2002)'
_computing_data_collection 'SMART (Bruker, 2002)'
_computing_data_reduction 'SAINT (Bruker, 2002)'
_computing_molecular_graphics 'ORTEP-3 for Windows (Farrugia, 1997)'
_computing_publication_material 'WinGX (Farrugia, 1999)'
_computing_structure_refinement 'SHELXL97 (Sheldrick, 1997)'
_computing_structure_solution 'SHELXS97 (Sheldrick, 1997)'
_diffrn_measured_fraction_theta_full 1
_diffrn_measured_fraction_theta_max 1
_diffrn_measurement_device_type 'Bruker SMART CCD area-detector'
_diffrn_measurement_method '\f and \w'
_diffrn_radiation_type MoK\a
_diffrn_radiation_wavelength 0.71073
_diffrn_reflns_av_R_equivalents 0.028
_diffrn_reflns_limit_h_max 11
_diffrn_reflns_limit_h_min -16
_diffrn_reflns_limit_k_max 10
_diffrn_reflns_limit_k_min -7
_diffrn_reflns_limit_l_max 13
_diffrn_reflns_limit_l_min -9
_diffrn_reflns_number 5391
_diffrn_reflns_theta_full 28.26
_diffrn_reflns_theta_max 28.26
_diffrn_reflns_theta_min 3.11
_exptl_absorpt_coefficient_mu 2.484
_exptl_absorpt_correction_T_max 0.758
_exptl_absorpt_correction_T_min 0.745
_exptl_absorpt_correction_type multi-scan
_exptl_absorpt_process_details '(SADABS; Sheldrick, 2002)'
_exptl_crystal_colour colourless
_exptl_crystal_density_diffrn 1.645
_exptl_crystal_density_method 'not measured'
_exptl_crystal_description Block
_exptl_crystal_F_000 504
_exptl_crystal_size_max 0.12
_exptl_crystal_size_mid 0.12
_exptl_crystal_size_min 0.11
_refine_diff_density_max 0.28
_refine_diff_density_min -0.34
_refine_ls_extinction_method none
_refine_ls_goodness_of_fit_ref 0.99
_refine_ls_hydrogen_treatment constr
_refine_ls_matrix_type full
_refine_ls_number_parameters 61
_refine_ls_number_reflns 1221
_refine_ls_number_restraints 0
_refine_ls_restrained_S_all 0.99
_refine_ls_R_factor_gt 0.0263
_refine_ls_shift/su_max 0
_refine_ls_structure_factor_coef Fsqd
_refine_ls_weighting_details 'calc w=1/[\s^2^(Fo^2^)+(0.03P)^2^+0.232P] where P=(Fo^2^+2Fc^2^)/3'
_refine_ls_weighting_scheme calc
_refine_ls_wR_factor_ref 0.0668
_reflns_number_gt 867
_reflns_number_total 1221
_reflns_threshold_expression I>2\s(I)
_cod_data_source_file bm3031.cif
_cod_data_source_block I
_cod_database_code 2214521
_cod_database_fobs_code 2214521

loop_
_symmetry_equiv_pos_as_xyz
'x, y, z'
'-x+1/2, -y+1/2, z+1/2'
'-x, y, -z+1/2'
'x+1/2, -y+1/2, -z'
'-x, -y, -z'
'x-1/2, y-1/2, -z-1/2'
'x, -y, z-1/2'
'-x-1/2, y-1/2, z'

loop_
_atom_site_type_symbol
_atom_site_label
_atom_site_fract_x
_atom_site_fract_y
_atom_site_fract_z
_atom_site_U_iso_or_equiv
_atom_site_adp_type
_atom_site_calc_flag
_atom_site_refinement_flags
_atom_site_occupancy
Zn Zn1 0.5 0.61106(4) 0.75 0.03233(13) Uani d S 1
N N1 0.39968(13) 0.4143(2) 0.68272(16) 0.0361(4) Uani d . 1
H H1A 0.3286 0.4352 0.7017 0.043 Uiso calc R 1
H H1B 0.4064 0.4028 0.597 0.043 Uiso calc R 1
C C2 0.43883(19) 0.2582(3) 0.7493(2) 0.0531(7) Uani d . 1
H H2A 0.412 0.1568 0.7051 0.064 Uiso calc R 1
H H2B 0.4109 0.2562 0.8366 0.064 Uiso calc R 1
O O3 0.56408(11) 0.71701(18) 0.59300(13) 0.0405(4) Uani d . 1
C C4 0.63853(17) 0.8189(3) 0.6350(2) 0.0364(5) Uani d . 1
O O5 0.66115(15) 0.8299(2) 0.74983(13) 0.0513(4) Uani d . 1
C C6 0.6980(2) 0.9260(3) 0.5362(2) 0.0526(6) Uani d . 1
H H6A 0.7507 0.9984 0.5783 0.079 Uiso calc R 1
H H6B 0.6453 0.9962 0.4912 0.079 Uiso calc R 1
H H6C 0.7348 0.8523 0.4763 0.079 Uiso calc R 1

loop_
_atom_site_aniso_label
_atom_site_aniso_U_11
_atom_site_aniso_U_22
_atom_site_aniso_U_33
_atom_site_aniso_U_12
_atom_site_aniso_U_13
_atom_site_aniso_U_23
Zn1 0.0364(2) 0.0318(2) 0.02885(18) 0 0.00367(14) 0
N1 0.0369(10) 0.0397(11) 0.0316(9) -0.0031(8) -0.0019(8) 0.0034(7)
C2 0.0726(17) 0.0370(13) 0.0495(13) -0.0147(12) -0.0162(14) 0.0061(11)
O3 0.0420(9) 0.0408(9) 0.0386(8) -0.0132(7) 0.0047(7) 0.0014(6)
C4 0.0424(13) 0.0280(11) 0.0386(11) 0.0004(10) 0.0077(10) -0.0027(9)
O5 0.0634(11) 0.0538(10) 0.0367(8) -0.0129(9) 0.0037(7) -0.0030(8)
C6 0.0665(16) 0.0486(14) 0.0427(12) -0.0260(13) 0.0051(12) 0.0027(11)

loop_
_atom_type_symbol
_atom_type_description
_atom_type_scat_dispersion_real
_atom_type_scat_dispersion_imag
_atom_type_scat_source
C C 0.0033 0.0016 'International Tables Vol C Tables 4.2.6.8 and 6.1.1.4'
H H 0 0 'International Tables Vol C Tables 4.2.6.8 and 6.1.1.4'
N N 0.0061 0.0033 'International Tables Vol C Tables 4.2.6.8 and 6.1.1.4'
O O 0.0106 0.006 'International Tables Vol C Tables 4.2.6.8 and 6.1.1.4'
Zn Zn 0.2839 1.4301 'International Tables Vol C Tables 4.2.6.8 and 6.1.1.4'

loop_
_geom_angle_atom_site_label_1
_geom_angle_atom_site_label_2
_geom_angle_atom_site_label_3
_geom_angle_site_symmetry_1
_geom_angle_site_symmetry_3
_geom_angle
_geom_angle_publ_flag
N1 Zn1 N1 . 3_656 85.01(9) y
N1 Zn1 O3 . . 104.95(6) y
N1 Zn1 O3 3_656 . 110.71(6) y
C2 N1 Zn1 . . 105.09(12) ?
C2 N1 H1A . . 110.7 ?
Zn1 N1 H1A . . 110.7 ?
C2 N1 H1B . . 110.7 ?
Zn1 N1 H1B . . 110.7 ?
H1A N1 H1B . . 108.8 ?
N1 C2 C2 . 3_656 109.05(16) ?
N1 C2 H2A . . 109.9 ?
C2 C2 H2A 3_656 . 109.9 ?
N1 C2 H2B . . 109.9 ?
C2 C2 H2B 3_656 . 109.9 ?
H2A C2 H2B . . 108.3 ?
C4 O3 Zn1 . . 104.61(12) ?
O5 C4 O3 . . 122.23(19) ?
O5 C4 C6 . . 121.2(2) ?
O3 C4 C6 . . 116.56(18) ?
C4 C6 H6A . . 109.5 ?
C4 C6 H6B . . 109.5 ?
H6A C6 H6B . . 109.5 ?
C4 C6 H6C . . 109.5 ?
H6A C6 H6C . . 109.5 ?
H6B C6 H6C . . 109.5 ?

loop_
_geom_bond_atom_site_label_1
_geom_bond_atom_site_label_2
_geom_bond_site_symmetry_2
_geom_bond_distance
_geom_bond_publ_flag
Zn1 N1 . 2.0784(16) y
Zn1 O3 . 1.9887(13) y
N1 C2 . 1.477(3) y
N1 H1A . 0.90 ?
N1 H1B . 0.90 ?
C2 C2 3_656 1.485(5) ?
C2 H2A . 0.97 ?
C2 H2B . 0.97 ?
O3 C4 . 1.280(2) y
C4 O5 . 1.229(2) y
C4 C6 . 1.508(3) ?
C6 H6A . 0.96 ?
C6 H6B . 0.96 ?
C6 H6C . 0.96 ?

loop_
_geom_hbond_atom_site_label_D
_geom_hbond_atom_site_label_H
_geom_hbond_atom_site_label_A
_geom_hbond_site_symmetry_A
_geom_hbond_distance_DH
_geom_hbond_distance_HA
_geom_hbond_distance_DA
_geom_hbond_angle_DHA
N1 H1B O3 5_666 0.90 2.22 3.078(2) 160
N1 H1A O5 6_557 0.90 2.25 3.050(2) 148
